data_7003667
loop_
_publ_author_name
'B\"osing, Patrick'
'Willner, Alexander'
'Pape, Tania'
'Hepp, Alexander'
'Mitzel, Norbert W.'

_publ_section_title
;
 Structural diversity in bishydroxylamine complexes of gallium
;
_journal_issue 19
_journal_name_full 'Dalton Transactions'
_journal_page_first 2549
_journal_page_last 2556
_journal_paper_doi 10.1039/b718268f
_journal_year 2008
_chemical_formula_sum 'C8 H22 Ga2 N2 O2'
_chemical_formula_weight 317.72
_chemical_name_common 'N,N'-Bis-oxo-N,N'-dimethylethylenediamine tetramethyldigallate'
_chemical_name_systematic
;
1,2,2,4,5,5-Hexamethyl-2,5-digalla-3,6-dioxa-1,4-diazabicyclo[2,2,2]octan
;
_space_group_IT_number 60
_symmetry_cell_setting orthorhombic
_symmetry_space_group_name_Hall '-P 2n 2ab'
_symmetry_space_group_name_H-M 'P b c n'
_atom_sites_solution_hydrogens geom
_atom_sites_solution_primary direct
_atom_sites_solution_secondary difmap
_audit_creation_method SHELXL-97
_cell_angle_alpha 90.00
_cell_angle_beta 90.00
_cell_angle_gamma 90.00
_cell_formula_units_Z 4
_cell_length_a 11.183(3)
_cell_length_b 7.5160(18)
_cell_length_c 16.303(5)
_cell_measurement_reflns_used 2000
_cell_measurement_temperature 153(2)
_cell_measurement_theta_max 25.58
_cell_measurement_theta_min 4.71
_cell_volume 1370.3(6)
_computing_cell_refinement 'X-AREA (STOE 2003)'
_computing_data_collection 'STOE IPDS-1 software package'
_computing_data_reduction 'X-AREA (STOE 2003)'
_computing_molecular_graphics 'SHELXTL 5.01'
_computing_publication_material 'SHELXTL 5.01'
_computing_structure_refinement 'SHELXL-97 (Sheldrick, 1997)'
_computing_structure_solution 'SHELXS-97 (Sheldrick, 1990)'
_diffrn_ambient_temperature 153(2)
_diffrn_measured_fraction_theta_full 0.975
_diffrn_measured_fraction_theta_max 0.975
_diffrn_measurement_device_type 'STOE IPDS-1'
_diffrn_measurement_method '\phi scans'
_diffrn_radiation_monochromator graphite
_diffrn_radiation_source 'fine-focus sealed tube'
_diffrn_radiation_type MoK\a
_diffrn_radiation_wavelength 0.71073
_diffrn_reflns_av_R_equivalents 0.1875
_diffrn_reflns_av_sigmaI/netI 0.0816
_diffrn_reflns_limit_h_max 13
_diffrn_reflns_limit_h_min -13
_diffrn_reflns_limit_k_max 9
_diffrn_reflns_limit_k_min -9
_diffrn_reflns_limit_l_max 19
_diffrn_reflns_limit_l_min -19
_diffrn_reflns_number 9857
_diffrn_reflns_theta_full 25.58
_diffrn_reflns_theta_max 25.58
_diffrn_reflns_theta_min 4.71
_exptl_absorpt_coefficient_mu 3.914
_exptl_absorpt_correction_type none
_exptl_crystal_colour colourless
_exptl_crystal_density_diffrn 1.540
_exptl_crystal_density_method 'not measured'
_exptl_crystal_description plate
_exptl_crystal_F_000 648
_exptl_crystal_size_max 0.25
_exptl_crystal_size_mid 0.25
_exptl_crystal_size_min 0.05
_refine_diff_density_max 0.999
_refine_diff_density_min -1.240
_refine_diff_density_rms 0.173
_refine_ls_extinction_method none
_refine_ls_goodness_of_fit_ref 1.272
_refine_ls_hydrogen_treatment noref
_refine_ls_matrix_type full
_refine_ls_number_parameters 78
_refine_ls_number_reflns 1258
_refine_ls_number_restraints 0
_refine_ls_restrained_S_all 1.272
_refine_ls_R_factor_all 0.0785
_refine_ls_R_factor_gt 0.0744
_refine_ls_shift/su_max 0.000
_refine_ls_shift/su_mean 0.000
_refine_ls_structure_factor_coef Fsqd
_refine_ls_weighting_details 'calc w=1/[\s^2^(Fo^2^)+(0.0699P)^2^+10.9479P] where P=(Fo^2^+2Fc^2^)/3'
_refine_ls_weighting_scheme calc
_refine_ls_wR_factor_gt 0.2041
_refine_ls_wR_factor_ref 0.2063
_reflns_number_gt 1173
_reflns_number_total 1258
_reflns_threshold_expression >2sigma(I)
_cod_data_source_file b718268f.txt
_cod_data_source_block patr03
_cod_depositor_comments
;
The following automatic conversions were performed:
'_symmetry_cell_setting' value 'Orthorhombic' changed to 'orthorhombic'
according to '/home/saulius/struct/CIF-dictionaries/cif_core.dic'
dictionary named 'cif_core.dic' version 2.4.1 from 2010-06-29.

Automatic conversion script
Id: cif_fix_enum 1527 2010-12-29 10:47:43Z saulius 
;
_cod_original_sg_symbol_H-M Pbcn
_cod_database_code 7003667

loop_
_symmetry_equiv_pos_as_xyz
'x, y, z'
'-x+1/2, -y+1/2, z+1/2'
'-x, y, -z+1/2'
'x+1/2, -y+1/2, -z'
'-x, -y, -z'
'x-1/2, y-1/2, -z-1/2'
'x, -y, z-1/2'
'-x-1/2, y-1/2, z'

loop_
_atom_site_label
_atom_site_type_symbol
_atom_site_fract_x
_atom_site_fract_y
_atom_site_fract_z
_atom_site_U_iso_or_equiv
_atom_site_adp_type
_atom_site_occupancy
_atom_site_symmetry_multiplicity
_atom_site_calc_flag
_atom_site_refinement_flags
_atom_site_disorder_assembly
_atom_site_disorder_group
Ga1 Ga 0.06548(7) 0.17386(11) 0.35266(6) 0.0254(4) Uani 1 1 d . . .
N1 N -0.0863(6) 0.3007(8) 0.3118(5) 0.0254(14) Uani 1 1 d . . .
O1 O -0.1428(5) 0.1924(6) 0.2508(4) 0.0277(12) Uani 1 1 d . . .
C1 C 0.1358(9) 0.3376(13) 0.4345(6) 0.045(2) Uani 1 1 d . . .
H1A H 0.2220 0.3159 0.4386 0.10(5) Uiso 1 1 calc R . .
H1B H 0.0983 0.3173 0.4880 0.12(6) Uiso 1 1 calc R . .
H1C H 0.1219 0.4609 0.4174 0.09(4) Uiso 1 1 calc R . .
C2 C 0.0316(10) -0.0800(13) 0.3715(8) 0.051(3) Uani 1 1 d . . .
H2A H 0.0950 -0.1522 0.3466 0.12(8) Uiso 1 1 calc R . .
H2B H -0.0454 -0.1108 0.3466 0.03(2) Uiso 1 1 calc R . .
H2C H 0.0285 -0.1033 0.4306 0.06(3) Uiso 1 1 calc R . .
C3 C -0.1774(8) 0.3234(14) 0.3765(6) 0.043(2) Uani 1 1 d . . .
H3A H -0.2458 0.3893 0.3543 0.05(3) Uiso 1 1 calc R . .
H3B H -0.1428 0.3896 0.4225 0.03(2) Uiso 1 1 calc R . .
H3C H -0.2041 0.2063 0.3956 0.03(2) Uiso 1 1 calc R . .
C4 C -0.0570(7) 0.4770(10) 0.2762(6) 0.0310(19) Uani 1 1 d . . .
H4A H -0.0473 0.5639 0.3213 0.04(3) Uiso 1 1 calc R . .
H4B H -0.1249 0.5170 0.2419 0.03(2) Uiso 1 1 calc R . .

loop_
_atom_site_aniso_label
_atom_site_aniso_U_11
_atom_site_aniso_U_22
_atom_site_aniso_U_33
_atom_site_aniso_U_23
_atom_site_aniso_U_13
_atom_site_aniso_U_12
Ga1 0.0245(6) 0.0219(6) 0.0300(6) 0.0031(3) -0.0025(3) -0.0065(3)
N1 0.022(3) 0.020(3) 0.034(4) -0.007(3) 0.007(3) -0.003(2)
O1 0.023(3) 0.023(2) 0.037(3) -0.015(2) 0.003(2) -0.006(2)
C1 0.041(5) 0.053(6) 0.041(5) -0.001(4) -0.008(5) -0.022(4)
C2 0.053(6) 0.036(5) 0.063(7) 0.022(5) -0.008(6) -0.016(5)
C3 0.032(5) 0.056(6) 0.042(5) -0.025(5) 0.015(4) -0.003(4)
C4 0.032(4) 0.012(3) 0.049(5) -0.005(3) -0.001(4) 0.003(3)

loop_
_atom_type_symbol
_atom_type_description
_atom_type_scat_dispersion_real
_atom_type_scat_dispersion_imag
_atom_type_scat_source
C C 0.0033 0.0016 'International Tables Vol C Tables 4.2.6.8 and 6.1.1.4'
H H 0.0000 0.0000 'International Tables Vol C Tables 4.2.6.8 and 6.1.1.4'
N N 0.0061 0.0033 'International Tables Vol C Tables 4.2.6.8 and 6.1.1.4'
O O 0.0106 0.0060 'International Tables Vol C Tables 4.2.6.8 and 6.1.1.4'
Ga Ga 0.2307 1.6083 'International Tables Vol C Tables 4.2.6.8 and 6.1.1.4'

loop_
_geom_angle_atom_site_label_1
_geom_angle_atom_site_label_2
_geom_angle_atom_site_label_3
_geom_angle
_geom_angle_site_symmetry_1
_geom_angle_site_symmetry_3
_geom_angle_publ_flag
O1 Ga1 C2 107.3(4) 3 . ?
O1 Ga1 C1 111.8(4) 3 . ?
C2 Ga1 C1 125.0(5) . . ?
O1 Ga1 N1 93.1(3) 3 . ?
C2 Ga1 N1 109.9(4) . . ?
C1 Ga1 N1 105.0(4) . . ?
O1 N1 C3 104.9(6) . . ?
O1 N1 C4 109.5(6) . . ?
C3 N1 C4 109.2(6) . . ?
O1 N1 Ga1 109.0(4) . . ?
C3 N1 Ga1 113.0(6) . . ?
C4 N1 Ga1 111.0(5) . . ?
N1 O1 Ga1 117.2(4) . 3 ?
Ga1 C1 H1A 109.5 . . ?
Ga1 C1 H1B 109.5 . . ?
H1A C1 H1B 109.5 . . ?
Ga1 C1 H1C 109.5 . . ?
H1A C1 H1C 109.5 . . ?
H1B C1 H1C 109.5 . . ?
Ga1 C2 H2A 109.5 . . ?
Ga1 C2 H2B 109.5 . . ?
H2A C2 H2B 109.5 . . ?
Ga1 C2 H2C 109.5 . . ?
H2A C2 H2C 109.5 . . ?
H2B C2 H2C 109.5 . . ?
N1 C3 H3A 109.5 . . ?
N1 C3 H3B 109.5 . . ?
H3A C3 H3B 109.5 . . ?
N1 C3 H3C 109.5 . . ?
H3A C3 H3C 109.5 . . ?
H3B C3 H3C 109.5 . . ?
N1 C4 C4 113.6(4) . 3 ?
N1 C4 H4A 108.8 . . ?
C4 C4 H4A 108.8 3 . ?
N1 C4 H4B 108.8 . . ?
C4 C4 H4B 108.8 3 . ?
H4A C4 H4B 107.7 . . ?

loop_
_geom_bond_atom_site_label_1
_geom_bond_atom_site_label_2
_geom_bond_distance
_geom_bond_site_symmetry_2
_geom_bond_publ_flag
Ga1 O1 1.901(6) 3 ?
Ga1 C2 1.969(9) . ?
Ga1 C1 1.978(9) . ?
Ga1 N1 2.058(7) . ?
N1 O1 1.431(8) . ?
N1 C3 1.477(11) . ?
N1 C4 1.484(10) . ?
O1 Ga1 1.901(6) 3 ?
C1 H1A 0.9800 . ?
C1 H1B 0.9800 . ?
C1 H1C 0.9800 . ?
C2 H2A 0.9800 . ?
C2 H2B 0.9800 . ?
C2 H2C 0.9800 . ?
C3 H3A 0.9800 . ?
C3 H3B 0.9800 . ?
C3 H3C 0.9800 . ?
C4 C4 1.535(16) 3 ?
C4 H4A 0.9900 . ?
C4 H4B 0.9900 . ?

loop_
_geom_torsion_atom_site_label_1
_geom_torsion_atom_site_label_2
_geom_torsion_atom_site_label_3
_geom_torsion_atom_site_label_4
_geom_torsion
_geom_torsion_site_symmetry_1
_geom_torsion_site_symmetry_2
_geom_torsion_site_symmetry_3
_geom_torsion_site_symmetry_4
_geom_torsion_publ_flag
O1 Ga1 N1 O1 65.5(4) 3 . . . ?
C2 Ga1 N1 O1 -44.1(6) . . . . ?
C1 Ga1 N1 O1 179.1(5) . . . . ?
O1 Ga1 N1 C3 -178.3(6) 3 . . . ?
C2 Ga1 N1 C3 72.1(7) . . . . ?
C1 Ga1 N1 C3 -64.7(6) . . . . ?
O1 Ga1 N1 C4 -55.2(6) 3 . . . ?
C2 Ga1 N1 C4 -164.8(6) . . . . ?
C1 Ga1 N1 C4 58.4(6) . . . . ?
C3 N1 O1 Ga1 167.4(6) . . . 3 ?
C4 N1 O1 Ga1 50.4(6) . . . 3 ?
Ga1 N1 O1 Ga1 -71.2(5) . . . 3 ?
O1 N1 C4 C4 -79.8(10) . . . 3 ?
C3 N1 C4 C4 165.9(9) . . . 3 ?
Ga1 N1 C4 C4 40.7(11) . . . 3 ?
